data_7156365
loop_
_publ_author_name
'Tateishi, Keiichiro'
'Noguchi, Keiichi'
'Saito, Akio'

_publ_section_title
;
 2-Picoline catalyst-triggered [2 + 2 + 2] cycloaddition-type reaction of
 acetylenedicarboxylates, aldehydes and alkenes.
;
_journal_issue 33
_journal_name_full 'Organic &amp; biomolecular chemistry'
_journal_page_first 5965
_journal_page_last 5968
_journal_paper_doi 10.1039/c8ob01774c
_journal_volume 16
_journal_year 2018
_chemical_formula_moiety 'C18 H19 N O6'
_chemical_formula_sum 'C18 H19 N O6'
_chemical_formula_weight 345.34
_space_group_crystal_system monoclinic
_space_group_IT_number 14
_space_group_name_Hall '-P 2yn'
_space_group_name_H-M_alt 'P 1 21/n 1'
_symmetry_space_group_name_Hall '-P 2yn'
_symmetry_space_group_name_H-M 'P 1 21/n 1'
_atom_sites_solution_hydrogens geom
_atom_sites_solution_primary direct
_atom_sites_solution_secondary difmap
_audit_update_record
;
2018-06-26 deposited with the CCDC.
2018-08-06 downloaded from the CCDC.
;
_cell_angle_alpha 90
_cell_angle_beta 95.3754(7)
_cell_angle_gamma 90
_cell_formula_units_Z 4
_cell_length_a 9.59148(17)
_cell_length_b 8.88839(16)
_cell_length_c 20.6593(4)
_cell_measurement_reflns_used 30667
_cell_measurement_temperature 193(2)
_cell_measurement_theta_max 68.23
_cell_measurement_theta_min 4.30
_cell_volume 1753.52(6)
_computing_cell_refinement 'RAPID AUTO'
_computing_data_collection 'RAPID AUTO (Rigaku, 2004)'
_computing_data_reduction 'RAPID AUTO'
_computing_structure_refinement 'SHELXL-2014 (Sheldrick, 2014)'
_computing_structure_solution 'SIR2011 (Burla, et al., 2012)'
_diffrn_ambient_temperature 193(2)
_diffrn_detector_area_resol_mean 10.000
_diffrn_measured_fraction_theta_full 0.996
_diffrn_measured_fraction_theta_max 0.996
_diffrn_measurement_device_type 'Rigaku R-AXIS RAPID'
_diffrn_measurement_method \w
_diffrn_radiation_type CuK\a
_diffrn_radiation_wavelength 1.54187
_diffrn_reflns_av_R_equivalents 0.0307
_diffrn_reflns_av_unetI/netI 0.0108
_diffrn_reflns_Laue_measured_fraction_full 0.996
_diffrn_reflns_Laue_measured_fraction_max 0.996
_diffrn_reflns_limit_h_max 11
_diffrn_reflns_limit_h_min -11
_diffrn_reflns_limit_k_max 10
_diffrn_reflns_limit_k_min -10
_diffrn_reflns_limit_l_max 24
_diffrn_reflns_limit_l_min -24
_diffrn_reflns_number 31757
_diffrn_reflns_point_group_measured_fraction_full 0.996
_diffrn_reflns_point_group_measured_fraction_max 0.996
_diffrn_reflns_theta_full 67.687
_diffrn_reflns_theta_max 68.232
_diffrn_reflns_theta_min 4.299
_diffrn_source 'Rotating anode'
_exptl_absorpt_coefficient_mu 0.828
_exptl_absorpt_correction_T_max 0.847
_exptl_absorpt_correction_T_min 0.606
_exptl_absorpt_correction_type numerical
_exptl_absorpt_process_details 'NUMABS (Rigaku, 1999)'
_exptl_crystal_colour colorless
_exptl_crystal_density_diffrn 1.308
_exptl_crystal_description block
_exptl_crystal_F_000 728
_exptl_crystal_size_max 0.550
_exptl_crystal_size_mid 0.400
_exptl_crystal_size_min 0.200
_refine_diff_density_max 0.238
_refine_diff_density_min -0.206
_refine_diff_density_rms 0.037
_refine_ls_extinction_coef 0.0092(5)
_refine_ls_extinction_expression Fc^*^=kFc[1+0.001xFc^2^\l^3^/sin(2\q)]^-1/4^
_refine_ls_extinction_method SHELXL
_refine_ls_goodness_of_fit_ref 1.059
_refine_ls_hydrogen_treatment constr
_refine_ls_matrix_type full
_refine_ls_number_parameters 231
_refine_ls_number_reflns 3209
_refine_ls_number_restraints 0
_refine_ls_restrained_S_all 1.059
_refine_ls_R_factor_all 0.0360
_refine_ls_R_factor_gt 0.0350
_refine_ls_shift/su_max 0.001
_refine_ls_shift/su_mean 0.000
_refine_ls_structure_factor_coef Fsqd
_refine_ls_weighting_details 'w=1/[\s^2^(Fo^2^)+(0.0515P)^2^+0.4800P] where P=(Fo^2^+2Fc^2^)/3'
_refine_ls_weighting_scheme calc
_refine_ls_wR_factor_gt 0.0940
_refine_ls_wR_factor_ref 0.0948
_reflns_Friedel_coverage 0.000
_reflns_number_gt 3075
_reflns_number_total 3209
_reflns_threshold_expression 'I > 2\s(I)'
_cod_data_source_file c8ob01774c2.cif
_cod_data_source_block I_CCDC2
_cod_depositor_comments 'Adding full bibliography for 7156363--7156365.cif.'
_cod_original_cell_volume 1753.52(5)
_cod_database_code 7156365
_shelx_space_group_comment
;
The symmetry employed for this shelxl refinement is uniquely defined
by the following loop, which should always be used as a source of
symmetry information in preference to the above space-group names.
They are only intended as comments.
;
_shelx_estimated_absorpt_t_min 0.659
_shelx_estimated_absorpt_t_max 0.852
_shelxl_version_number 2014-3

loop_
_space_group_symop_operation_xyz
'x, y, z'
'-x+1/2, y+1/2, -z+1/2'
'-x, -y, -z'
'x-1/2, -y-1/2, z-1/2'

loop_
_atom_site_label
_atom_site_type_symbol
_atom_site_fract_x
_atom_site_fract_y
_atom_site_fract_z
_atom_site_U_iso_or_equiv
_atom_site_adp_type
_atom_site_occupancy
_atom_site_site_symmetry_order
_atom_site_calc_flag
_atom_site_refinement_flags_posn
_atom_site_refinement_flags_adp
O1 O -0.01505(8) 0.61021(9) 0.66169(4) 0.0315(2) Uani 1 1 d . .
O2 O 0.37142(9) 0.28232(11) 0.66234(5) 0.0464(3) Uani 1 1 d . .
O3 O 0.26594(9) 0.35837(10) 0.56653(4) 0.0389(2) Uani 1 1 d . .
O4 O 0.02076(10) 0.13327(10) 0.76868(4) 0.0441(3) Uani 1 1 d . .
O5 O 0.06742(9) 0.12807(9) 0.66468(4) 0.0369(2) Uani 1 1 d . .
O6 O -0.15467(8) 0.40581(9) 0.68433(4) 0.0338(2) Uani 1 1 d . .
N1 N 0.32818(14) 1.02733(16) 0.41253(6) 0.0545(3) Uani 1 1 d . .
C1 C 0.09616(11) 0.54381(12) 0.63702(5) 0.0271(2) Uani 1 1 d . .
C2 C 0.15886(11) 0.41780(12) 0.66126(6) 0.0282(3) Uani 1 1 d . .
C3 C 0.12363(12) 0.35277(13) 0.72515(6) 0.0309(3) Uani 1 1 d . .
H3 H 0.2145 0.3453 0.7530 0.037 Uiso 1 1 calc R U
C4 C 0.03352(13) 0.46224(14) 0.75984(6) 0.0351(3) Uani 1 1 d . .
H4A H -0.0096 0.4089 0.7950 0.042 Uiso 1 1 calc R U
H4B H 0.0930 0.5440 0.7798 0.042 Uiso 1 1 calc R U
C5 C -0.08012(13) 0.52865(13) 0.71267(6) 0.0322(3) Uani 1 1 d . .
C6 C 0.27670(12) 0.34716(13) 0.63180(6) 0.0318(3) Uani 1 1 d . .
C7 C 0.38439(16) 0.3037(2) 0.53555(8) 0.0560(4) Uani 1 1 d . .
H7A H 0.3600 0.2981 0.4885 0.067 Uiso 1 1 calc R U
H7B H 0.4102 0.2034 0.5523 0.067 Uiso 1 1 calc R U
H7C H 0.4636 0.3725 0.5448 0.067 Uiso 1 1 calc R U
C8 C 0.06223(12) 0.19477(13) 0.72237(6) 0.0308(3) Uani 1 1 d . .
C9 C 0.02314(16) -0.02816(14) 0.66214(8) 0.0453(3) Uani 1 1 d . .
H9A H 0.0415 -0.0717 0.6202 0.054 Uiso 1 1 calc R U
H9B H -0.0773 -0.0339 0.6672 0.054 Uiso 1 1 calc R U
H9C H 0.0753 -0.0844 0.6973 0.054 Uiso 1 1 calc R U
C10 C -0.16776(15) 0.64557(15) 0.74290(7) 0.0425(3) Uani 1 1 d . .
H10A H -0.1064 0.7221 0.7646 0.051 Uiso 1 1 calc R U
H10B H -0.2227 0.5974 0.7748 0.051 Uiso 1 1 calc R U
H10C H -0.2311 0.6932 0.7089 0.051 Uiso 1 1 calc R U
C11 C -0.27321(14) 0.44005(17) 0.63996(7) 0.0434(3) Uani 1 1 d . .
H11A H -0.3125 0.3467 0.6207 0.052 Uiso 1 1 calc R U
H11B H -0.2445 0.5058 0.6055 0.052 Uiso 1 1 calc R U
H11C H -0.3442 0.4912 0.6632 0.052 Uiso 1 1 calc R U
C12 C 0.14505(11) 0.64091(12) 0.58506(5) 0.0270(3) Uani 1 1 d . .
C13 C 0.05559(12) 0.68243(13) 0.53101(6) 0.0317(3) Uani 1 1 d . .
H13 H -0.0369 0.6433 0.5255 0.038 Uiso 1 1 calc R U
C14 C 0.10047(13) 0.78017(14) 0.48526(6) 0.0350(3) Uani 1 1 d . .
H14 H 0.0402 0.8059 0.4478 0.042 Uiso 1 1 calc R U
C15 C 0.23536(13) 0.84085(14) 0.49468(6) 0.0333(3) Uani 1 1 d . .
C16 C 0.32457(12) 0.80164(14) 0.54900(6) 0.0338(3) Uani 1 1 d . .
H16 H 0.4158 0.8440 0.5554 0.041 Uiso 1 1 calc R U
C17 C 0.27996(12) 0.70083(13) 0.59357(6) 0.0308(3) Uani 1 1 d . .
H17 H 0.3415 0.6721 0.6302 0.037 Uiso 1 1 calc R U
C18 C 0.28503(14) 0.94471(16) 0.44826(6) 0.0406(3) Uani 1 1 d . .

loop_
_atom_site_aniso_label
_atom_site_aniso_U_11
_atom_site_aniso_U_22
_atom_site_aniso_U_33
_atom_site_aniso_U_23
_atom_site_aniso_U_13
_atom_site_aniso_U_12
O1 0.0337(4) 0.0245(4) 0.0377(5) 0.0018(3) 0.0106(3) 0.0023(3)
O2 0.0371(5) 0.0443(5) 0.0572(6) 0.0125(4) 0.0007(4) 0.0123(4)
O3 0.0370(5) 0.0409(5) 0.0390(5) -0.0051(4) 0.0049(4) 0.0107(4)
O4 0.0560(6) 0.0388(5) 0.0365(5) 0.0093(4) -0.0016(4) -0.0135(4)
O5 0.0473(5) 0.0240(4) 0.0391(5) -0.0011(3) 0.0026(4) -0.0021(4)
O6 0.0355(4) 0.0293(4) 0.0367(5) -0.0028(3) 0.0036(3) -0.0047(3)
N1 0.0588(8) 0.0604(8) 0.0446(7) 0.0130(6) 0.0060(6) -0.0186(6)
C1 0.0262(5) 0.0247(5) 0.0302(6) -0.0027(4) 0.0022(4) -0.0023(4)
C2 0.0281(5) 0.0249(5) 0.0313(6) 0.0000(4) 0.0002(4) -0.0032(4)
C3 0.0325(6) 0.0286(6) 0.0304(6) 0.0018(5) -0.0033(5) -0.0042(5)
C4 0.0450(7) 0.0310(6) 0.0296(6) -0.0041(5) 0.0046(5) -0.0074(5)
C5 0.0373(6) 0.0274(6) 0.0333(6) -0.0031(5) 0.0105(5) -0.0056(5)
C6 0.0305(6) 0.0232(6) 0.0412(7) 0.0021(5) 0.0008(5) -0.0006(4)
C7 0.0499(8) 0.0635(10) 0.0566(9) -0.0087(8) 0.0159(7) 0.0185(7)
C8 0.0305(6) 0.0283(6) 0.0321(6) 0.0047(5) -0.0049(5) -0.0012(4)
C9 0.0518(8) 0.0236(6) 0.0587(9) -0.0037(6) -0.0040(6) -0.0014(5)
C10 0.0453(7) 0.0370(7) 0.0476(8) -0.0086(6) 0.0177(6) -0.0029(6)
C11 0.0399(7) 0.0448(7) 0.0448(7) -0.0045(6) 0.0006(6) -0.0009(6)
C12 0.0295(6) 0.0214(5) 0.0303(6) -0.0025(4) 0.0045(4) 0.0019(4)
C13 0.0291(6) 0.0292(6) 0.0361(6) 0.0001(5) -0.0003(5) -0.0028(4)
C14 0.0374(6) 0.0347(6) 0.0319(6) 0.0032(5) -0.0026(5) -0.0019(5)
C15 0.0384(6) 0.0313(6) 0.0308(6) 0.0004(5) 0.0065(5) -0.0029(5)
C16 0.0293(6) 0.0367(6) 0.0358(6) -0.0013(5) 0.0053(5) -0.0053(5)
C17 0.0289(6) 0.0325(6) 0.0305(6) 0.0003(5) 0.0008(5) 0.0007(5)
C18 0.0419(7) 0.0445(7) 0.0353(7) 0.0023(6) 0.0026(5) -0.0079(6)

loop_
_atom_type_symbol
_atom_type_description
_atom_type_scat_dispersion_real
_atom_type_scat_dispersion_imag
_atom_type_scat_source
C C 0.0181 0.0091 'International Tables Vol C Tables 4.2.6.8 and 6.1.1.4'
H H 0.0000 0.0000 'International Tables Vol C Tables 4.2.6.8 and 6.1.1.4'
N N 0.0311 0.0180 'International Tables Vol C Tables 4.2.6.8 and 6.1.1.4'
O O 0.0492 0.0322 'International Tables Vol C Tables 4.2.6.8 and 6.1.1.4'

loop_
_geom_angle_atom_site_label_1
_geom_angle_atom_site_label_2
_geom_angle_atom_site_label_3
_geom_angle
C1 O1 C5 117.17(9)
C6 O3 C7 115.51(10)
C8 O5 C9 114.92(10)
C5 O6 C11 116.55(10)
C2 C1 O1 124.12(10)
C2 C1 C12 126.28(10)
O1 C1 C12 109.28(9)
C1 C2 C6 122.30(10)
C1 C2 C3 121.06(10)
C6 C2 C3 116.21(10)
C2 C3 C8 115.99(10)
C2 C3 C4 110.51(10)
C8 C3 C4 111.86(10)
C2 C3 H3 105.9
C8 C3 H3 105.9
C4 C3 H3 105.9
C5 C4 C3 110.63(10)
C5 C4 H4A 109.5
C3 C4 H4A 109.5
C5 C4 H4B 109.5
C3 C4 H4B 109.5
H4A C4 H4B 108.1
O6 C5 O1 108.66(9)
O6 C5 C10 115.27(10)
O1 C5 C10 104.37(9)
O6 C5 C4 105.88(9)
O1 C5 C4 109.06(9)
C10 C5 C4 113.46(11)
O2 C6 O3 122.94(11)
O2 C6 C2 123.94(12)
O3 C6 C2 113.10(10)
O3 C7 H7A 109.5
O3 C7 H7B 109.5
H7A C7 H7B 109.5
O3 C7 H7C 109.5
H7A C7 H7C 109.5
H7B C7 H7C 109.5
O4 C8 O5 123.45(11)
O4 C8 C3 123.06(11)
O5 C8 C3 113.36(10)
O5 C9 H9A 109.5
O5 C9 H9B 109.5
H9A C9 H9B 109.5
O5 C9 H9C 109.5
H9A C9 H9C 109.5
H9B C9 H9C 109.5
C5 C10 H10A 109.5
C5 C10 H10B 109.5
H10A C10 H10B 109.5
C5 C10 H10C 109.5
H10A C10 H10C 109.5
H10B C10 H10C 109.5
O6 C11 H11A 109.5
O6 C11 H11B 109.5
H11A C11 H11B 109.5
O6 C11 H11C 109.5
H11A C11 H11C 109.5
H11B C11 H11C 109.5
C13 C12 C17 119.62(11)
C13 C12 C1 121.35(10)
C17 C12 C1 118.82(10)
C14 C13 C12 120.46(11)
C14 C13 H13 119.8
C12 C13 H13 119.8
C13 C14 C15 119.39(11)
C13 C14 H14 120.3
C15 C14 H14 120.3
C16 C15 C14 120.47(11)
C16 C15 C18 118.68(11)
C14 C15 C18 120.85(11)
C17 C16 C15 119.67(11)
C17 C16 H16 120.2
C15 C16 H16 120.2
C16 C17 C12 120.35(11)
C16 C17 H17 119.8
C12 C17 H17 119.8
N1 C18 C15 177.96(15)

loop_
_geom_bond_atom_site_label_1
_geom_bond_atom_site_label_2
_geom_bond_distance
O1 C1 1.3594(14)
O1 C5 1.4654(13)
O2 C6 1.2034(14)
O3 C6 1.3464(15)
O3 C7 1.4396(16)
O4 C8 1.2015(15)
O5 C8 1.3362(15)
O5 C9 1.4516(15)
O6 C5 1.4028(14)
O6 C11 1.4250(16)
N1 C18 1.1457(17)
C1 C2 1.3455(16)
C1 C12 1.4870(15)
C2 C6 1.4735(16)
C2 C3 1.5080(16)
C3 C8 1.5218(16)
C3 C4 1.5242(17)
C3 H3 1.0000
C4 C5 1.5124(18)
C4 H4A 0.9900
C4 H4B 0.9900
C5 C10 1.5084(17)
C7 H7A 0.9800
C7 H7B 0.9800
C7 H7C 0.9800
C9 H9A 0.9800
C9 H9B 0.9800
C9 H9C 0.9800
C10 H10A 0.9800
C10 H10B 0.9800
C10 H10C 0.9800
C11 H11A 0.9800
C11 H11B 0.9800
C11 H11C 0.9800
C12 C13 1.3929(16)
C12 C17 1.3950(16)
C13 C14 1.3818(17)
C13 H13 0.9500
C14 C15 1.3983(17)
C14 H14 0.9500
C15 C16 1.3903(18)
C15 C18 1.4439(17)
C16 C17 1.3812(17)
C16 H16 0.9500
C17 H17 0.9500

loop_
_geom_torsion_atom_site_label_1
_geom_torsion_atom_site_label_2
_geom_torsion_atom_site_label_3
_geom_torsion_atom_site_label_4
_geom_torsion
C5 O1 C1 C2 -7.70(16)
C5 O1 C1 C12 178.50(9)
O1 C1 C2 C6 178.20(10)
C12 C1 C2 C6 -9.06(18)
O1 C1 C2 C3 -9.67(17)
C12 C1 C2 C3 163.08(10)
C1 C2 C3 C8 118.73(12)
C6 C2 C3 C8 -68.67(13)
C1 C2 C3 C4 -9.93(15)
C6 C2 C3 C4 162.67(10)
C2 C3 C4 C5 44.05(13)
C8 C3 C4 C5 -86.81(12)
C11 O6 C5 O1 -66.11(12)
C11 O6 C5 C10 50.57(14)
C11 O6 C5 C4 176.87(10)
C1 O1 C5 O6 -72.52(12)
C1 O1 C5 C10 164.00(10)
C1 O1 C5 C4 42.45(13)
C3 C4 C5 O6 56.25(12)
C3 C4 C5 O1 -60.50(12)
C3 C4 C5 C10 -176.36(10)
C7 O3 C6 O2 -7.39(18)
C7 O3 C6 C2 174.47(11)
C1 C2 C6 O2 146.47(12)
C3 C2 C6 O2 -26.02(17)
C1 C2 C6 O3 -35.41(15)
C3 C2 C6 O3 152.09(10)
C9 O5 C8 O4 -1.97(17)
C9 O5 C8 C3 173.95(10)
C2 C3 C8 O4 -174.87(11)
C4 C3 C8 O4 -46.87(15)
C2 C3 C8 O5 9.20(14)
C4 C3 C8 O5 137.20(10)
C2 C1 C12 C13 128.80(13)
O1 C1 C12 C13 -57.56(13)
C2 C1 C12 C17 -56.36(16)
O1 C1 C12 C17 117.28(11)
C17 C12 C13 C14 1.21(17)
C1 C12 C13 C14 176.01(11)
C12 C13 C14 C15 -1.93(18)
C13 C14 C15 C16 0.99(19)
C13 C14 C15 C18 -179.25(12)
C14 C15 C16 C17 0.68(18)
C18 C15 C16 C17 -179.08(12)
C15 C16 C17 C12 -1.41(18)
C13 C12 C17 C16 0.48(17)
C1 C12 C17 C16 -174.44(10)
